data_7063188
loop_
_publ_author_name
'Roy, Indrajit'
'Muley, Arabinda'
'Mathur, Shobhit'
'Verma, Anushka'
'Kumawat, Manoj Kumar'
'Maji, Somnath'

_publ_section_title
;
 Triazine-based mononuclear copper(ii) cis-dichloro and dibromo complexes
 as functional biomimetic model systems for phenoxazinone synthase and
 catecholase activities
;
_journal_issue 26
_journal_name_full 'New Journal of Chemistry'
_journal_page_first 11647
_journal_page_last 11661
_journal_paper_doi 10.1039/D4NJ01025F
_journal_volume 48
_journal_year 2024
_chemical_formula_moiety 'C15 H14 Cl2 Cu N6, C H4 O'
_chemical_formula_sum 'C16 H18 Cl2 Cu N6 O'
_chemical_formula_weight 444.80
_chemical_name_systematic dmdptz-CuCl2
_space_group_crystal_system triclinic
_space_group_IT_number 2
_space_group_name_Hall '-P 1'
_space_group_name_H-M_alt 'P -1'
_atom_sites_solution_hydrogens geom
_atom_sites_solution_primary dual
_audit_creation_date 2024-02-25
_audit_creation_method
;
Olex2 1.5
(compiled 2023.08.24 svn.re1ec1418 for OlexSys, GUI svn.r6817)
;
_audit_update_record
;
2024-03-04 deposited with the CCDC.	2024-05-01 downloaded from the CCDC.
;
_cell_angle_alpha 71.309(3)
_cell_angle_beta 73.300(3)
_cell_angle_gamma 76.991(3)
_cell_formula_units_Z 2
_cell_length_a 8.2703(7)
_cell_length_b 9.9089(10)
_cell_length_c 12.7807(13)
_cell_measurement_reflns_used 9872
_cell_measurement_temperature 298
_cell_measurement_theta_max 27.24
_cell_measurement_theta_min 2.39
_cell_volume 940.02(16)
_computing_cell_refinement 'SAINT V8.40B (?, 2016)'
_computing_data_reduction 'SAINT V8.40B (?, 2016)'
_computing_molecular_graphics 'Olex2 1.5 (Dolomanov et al., 2009)'
_computing_publication_material 'Olex2 1.5 (Dolomanov et al., 2009)'
_computing_structure_refinement 'SHELXL 2019/3 (Sheldrick, 2015)'
_computing_structure_solution 'SHELXT 2018/2 (Sheldrick, 2018)'
_diffrn_ambient_temperature 298
_diffrn_measured_fraction_theta_full 0.996
_diffrn_measured_fraction_theta_max 0.994
_diffrn_measurement_device_type 'Bruker APEX-II CCD'
_diffrn_measurement_method '\f and \w scans'
_diffrn_radiation_type MoK\a
_diffrn_radiation_wavelength 0.71073
_diffrn_reflns_av_R_equivalents 0.0351
_diffrn_reflns_av_unetI/netI 0.0228
_diffrn_reflns_Laue_measured_fraction_full 0.996
_diffrn_reflns_Laue_measured_fraction_max 0.994
_diffrn_reflns_limit_h_max 10
_diffrn_reflns_limit_h_min -10
_diffrn_reflns_limit_k_max 12
_diffrn_reflns_limit_k_min -12
_diffrn_reflns_limit_l_max 16
_diffrn_reflns_limit_l_min -16
_diffrn_reflns_number 22987
_diffrn_reflns_point_group_measured_fraction_full 0.996
_diffrn_reflns_point_group_measured_fraction_max 0.994
_diffrn_reflns_theta_full 25.242
_diffrn_reflns_theta_max 27.262
_diffrn_reflns_theta_min 2.393
_diffrn_source_current 1.4
_diffrn_source_power 0.07
_diffrn_source_voltage 50.0
_diffrn_standards_number 0
_exptl_absorpt_coefficient_mu 1.464
_exptl_absorpt_correction_T_max 0.7455
_exptl_absorpt_correction_T_min 0.5770
_exptl_absorpt_correction_type none
_exptl_absorpt_process_details
;
SADABS-2016/2 (Bruker,2016/2) was used for absorption correction.
wR2(int) was 0.0890 before and 0.0498 after correction.
The Ratio of minimum to maximum transmission is 0.7740.
The \l/2 correction factor is Not present.
;
_exptl_crystal_colour 'metallic light green'
_exptl_crystal_colour_lustre metallic
_exptl_crystal_colour_modifier light
_exptl_crystal_colour_primary green
_exptl_crystal_density_diffrn 1.571
_exptl_crystal_description plate
_exptl_crystal_F_000 454
_exptl_crystal_preparation 'Using methanol solvent'
_exptl_crystal_recrystallization_method 'Using vapore diffusion methode by dissolving in methanol solvent'
_exptl_crystal_size_max 0.08
_exptl_crystal_size_mid 0.08
_exptl_crystal_size_min 0.06
_refine_diff_density_max 0.945
_refine_diff_density_min -0.380
_refine_diff_density_rms 0.053
_refine_ls_extinction_method none
_refine_ls_goodness_of_fit_ref 1.049
_refine_ls_hydrogen_treatment constr
_refine_ls_matrix_type full
_refine_ls_number_parameters 239
_refine_ls_number_reflns 4191
_refine_ls_number_restraints 0
_refine_ls_restrained_S_all 1.049
_refine_ls_R_factor_all 0.0359
_refine_ls_R_factor_gt 0.0312
_refine_ls_shift/su_max 0.000
_refine_ls_shift/su_mean 0.000
_refine_ls_structure_factor_coef Fsqd
_refine_ls_weighting_details 'w=1/[\s^2^(Fo^2^)+(0.0421P)^2^+0.5170P] where P=(Fo^2^+2Fc^2^)/3'
_refine_ls_weighting_scheme calc
_refine_ls_wR_factor_gt 0.0830
_refine_ls_wR_factor_ref 0.0866
_reflns_Friedel_coverage 0.000
_reflns_number_gt 3771
_reflns_number_total 4191
_reflns_threshold_expression 'I > 2\s(I)'
_cod_data_source_file d4nj01025f2.cif
_cod_data_source_block mo_snm_ir_exp59_3_0m
_cod_depositor_comments 'Adding full bibliography for 7063188--7063189.cif.'
_cod_database_code 7063188
_shelx_shelxl_version_number 2019/3
_shelx_space_group_comment
;
The symmetry employed for this shelxl refinement is uniquely defined
by the following loop, which should always be used as a source of
symmetry information in preference to the above space-group names.
They are only intended as comments.
;
_olex2_refinement_description
;
1.a Aromatic/amide H refined with riding coordinates:
 C10(H10), C14(H14), C7(H7), C9(H9), C8(H8), C12(H12), C13(H13), C11(H11)
1.b Idealised Me refined as rotating group:
 C1(H1A,H1B,H1C), C2(H2A,H2B,H2C), C16(H16A,H16B,H16C)
1.c Idealised tetrahedral OH refined as rotating group:
 O1(H1)
;
_olex2_exptl_crystal_mounting_method 'mounted onto a nylon loop'
_olex2_submission_original_sample_id SMN-IR-dmdptz-CuCl2
_olex2_submission_special_instructions 'No special instructions were received'

loop_
_space_group_symop_operation_xyz
'x, y, z'
'-x, -y, -z'

loop_
_atom_site_label
_atom_site_type_symbol
_atom_site_fract_x
_atom_site_fract_y
_atom_site_fract_z
_atom_site_U_iso_or_equiv
_atom_site_adp_type
_atom_site_occupancy
_atom_site_site_symmetry_order
_atom_site_calc_flag
_atom_site_refinement_flags_posn
_atom_site_refinement_flags_adp
_atom_site_refinement_flags_occupancy
_atom_site_disorder_assembly
_atom_site_disorder_group
Cu1 Cu 0.32805(3) 0.61238(3) 0.59907(2) 0.03699(9) Uani 1 1 d . . . . .
Cl1 Cl 0.11582(7) 0.75823(6) 0.72359(5) 0.04843(14) Uani 1 1 d . . . . .
Cl2 Cl 0.22858(8) 0.66577(7) 0.44542(5) 0.05381(16) Uani 1 1 d . . . . .
N3 N 0.2251(2) 0.42317(18) 0.69258(14) 0.0359(4) Uani 1 1 d . . . . .
N2 N 0.5232(2) 0.73986(19) 0.53526(15) 0.0381(4) Uani 1 1 d . . . . .
N1 N 0.4656(2) 0.52881(19) 0.70923(15) 0.0379(4) Uani 1 1 d . . . . .
N5 N 0.6858(2) 0.5452(2) 0.78313(16) 0.0410(4) Uani 1 1 d . . . . .
N4 N 0.5152(2) 0.3509(2) 0.87333(15) 0.0394(4) Uani 1 1 d . . . . .
N6 N 0.7142(2) 0.3827(2) 0.95450(16) 0.0453(4) Uani 1 1 d . . . . .
C4 C 0.5969(2) 0.5890(2) 0.70566(18) 0.0367(4) Uani 1 1 d . . . . .
C5 C 0.4340(2) 0.4087(2) 0.79142(17) 0.0347(4) Uani 1 1 d . . . . .
C6 C 0.2931(2) 0.3461(2) 0.78239(17) 0.0354(4) Uani 1 1 d . . . . .
C15 C 0.6324(3) 0.7114(2) 0.60341(18) 0.0388(4) Uani 1 1 d . . . . .
C10 C 0.0940(3) 0.3776(2) 0.67850(19) 0.0407(5) Uani 1 1 d . . . . .
H10 H 0.044869 0.430253 0.617808 0.049 Uiso 1 1 calc R U . . .
C3 C 0.6374(3) 0.4274(2) 0.86916(18) 0.0387(4) Uani 1 1 d . . . . .
O1 O -0.1551(4) 0.9429(3) 0.8702(2) 0.0926(7) Uani 1 1 d . . . . .
H1 H -0.083310 0.886394 0.839940 0.139 Uiso 1 1 calc R U . . .
C14 C 0.7663(3) 0.7873(3) 0.5777(2) 0.0467(5) Uani 1 1 d . . . . .
H14 H 0.840428 0.764462 0.625502 0.056 Uiso 1 1 calc R U . . .
C7 C 0.2350(3) 0.2236(2) 0.85860(19) 0.0432(5) Uani 1 1 d . . . . .
H7 H 0.284390 0.173089 0.919534 0.052 Uiso 1 1 calc R U . . .
C9 C 0.0294(3) 0.2549(3) 0.7514(2) 0.0456(5) Uani 1 1 d . . . . .
H9 H -0.061028 0.225269 0.739140 0.055 Uiso 1 1 calc R U . . .
C8 C 0.0996(3) 0.1774(3) 0.8416(2) 0.0476(5) Uani 1 1 d . . . . .
H8 H 0.057325 0.094648 0.891208 0.057 Uiso 1 1 calc R U . . .
C12 C 0.6764(3) 0.9287(3) 0.4087(2) 0.0503(5) Uani 1 1 d . . . . .
H12 H 0.689153 1.002914 0.341736 0.060 Uiso 1 1 calc R U . . .
C13 C 0.7865(3) 0.8990(3) 0.4780(2) 0.0530(6) Uani 1 1 d . . . . .
H13 H 0.874378 0.953239 0.458496 0.064 Uiso 1 1 calc R U . . .
C11 C 0.5457(3) 0.8470(2) 0.43947(19) 0.0443(5) Uani 1 1 d . . . . .
H11 H 0.471550 0.867398 0.391995 0.053 Uiso 1 1 calc R U . . .
C1 C 0.8410(3) 0.4622(3) 0.9592(2) 0.0524(6) Uani 1 1 d . . . . .
H1A H 0.927489 0.474482 0.889661 0.079 Uiso 1 1 calc R U . . .
H1B H 0.892354 0.409073 1.021793 0.079 Uiso 1 1 calc R U . . .
H1C H 0.785835 0.554836 0.969342 0.079 Uiso 1 1 calc R U . . .
C2 C 0.6752(4) 0.2542(3) 1.0469(2) 0.0599(7) Uani 1 1 d . . . . .
H2A H 0.554076 0.261559 1.077571 0.090 Uiso 1 1 calc R U . . .
H2B H 0.731263 0.245490 1.105409 0.090 Uiso 1 1 calc R U . . .
H2C H 0.714413 0.170756 1.018687 0.090 Uiso 1 1 calc R U . . .
C16 C -0.2955(5) 0.9806(4) 0.8226(4) 0.0964(12) Uani 1 1 d . . . . .
H16A H -0.261724 1.029377 0.743344 0.145 Uiso 1 1 calc R U . . .
H16B H -0.381653 1.043203 0.860384 0.145 Uiso 1 1 calc R U . . .
H16C H -0.340167 0.895317 0.831043 0.145 Uiso 1 1 calc R U . . .

loop_
_atom_site_aniso_label
_atom_site_aniso_U_11
_atom_site_aniso_U_22
_atom_site_aniso_U_33
_atom_site_aniso_U_23
_atom_site_aniso_U_13
_atom_site_aniso_U_12
Cu1 0.03455(14) 0.04300(15) 0.03663(15) -0.00684(11) -0.01702(10) -0.00665(10)
Cl1 0.0443(3) 0.0525(3) 0.0507(3) -0.0176(2) -0.0119(2) -0.0054(2)
Cl2 0.0573(3) 0.0698(4) 0.0411(3) -0.0102(3) -0.0263(3) -0.0108(3)
N3 0.0341(8) 0.0396(9) 0.0389(9) -0.0116(7) -0.0156(7) -0.0044(7)
N2 0.0354(8) 0.0402(9) 0.0394(9) -0.0105(7) -0.0109(7) -0.0044(7)
N1 0.0308(8) 0.0428(9) 0.0421(9) -0.0066(7) -0.0156(7) -0.0077(7)
N5 0.0345(9) 0.0487(10) 0.0447(10) -0.0116(8) -0.0158(7) -0.0091(7)
N4 0.0349(9) 0.0484(10) 0.0388(9) -0.0088(8) -0.0166(7) -0.0079(7)
N6 0.0396(9) 0.0607(12) 0.0425(10) -0.0116(9) -0.0206(8) -0.0103(8)
C4 0.0291(9) 0.0433(11) 0.0416(11) -0.0142(9) -0.0123(8) -0.0040(8)
C5 0.0286(9) 0.0410(10) 0.0365(10) -0.0118(8) -0.0108(8) -0.0032(7)
C6 0.0316(9) 0.0413(10) 0.0371(10) -0.0114(8) -0.0135(8) -0.0045(8)
C15 0.0330(10) 0.0417(11) 0.0437(11) -0.0141(9) -0.0103(8) -0.0040(8)
C10 0.0378(10) 0.0475(12) 0.0453(11) -0.0156(9) -0.0192(9) -0.0066(9)
C3 0.0309(9) 0.0496(12) 0.0411(11) -0.0153(9) -0.0150(8) -0.0037(8)
O1 0.0975(19) 0.108(2) 0.0744(15) -0.0394(14) -0.0152(14) -0.0036(15)
C14 0.0395(11) 0.0497(12) 0.0548(13) -0.0160(10) -0.0117(10) -0.0110(9)
C7 0.0425(11) 0.0481(12) 0.0412(11) -0.0066(9) -0.0168(9) -0.0102(9)
C9 0.0394(11) 0.0536(13) 0.0536(13) -0.0192(11) -0.0152(10) -0.0134(9)
C8 0.0462(12) 0.0494(12) 0.0498(13) -0.0095(10) -0.0118(10) -0.0172(10)
C12 0.0545(14) 0.0416(12) 0.0465(13) -0.0085(10) -0.0021(10) -0.0084(10)
C13 0.0464(13) 0.0501(13) 0.0614(15) -0.0148(11) -0.0040(11) -0.0166(10)
C11 0.0453(12) 0.0437(11) 0.0417(11) -0.0100(9) -0.0109(9) -0.0036(9)
C1 0.0441(12) 0.0723(16) 0.0544(14) -0.0212(12) -0.0241(11) -0.0131(11)
C2 0.0606(15) 0.0757(18) 0.0467(13) -0.0023(12) -0.0286(12) -0.0167(13)
C16 0.081(2) 0.091(3) 0.121(3) -0.025(2) -0.030(2) -0.016(2)

loop_
_atom_type_symbol
_atom_type_description
_atom_type_scat_dispersion_real
_atom_type_scat_dispersion_imag
_atom_type_scat_source
C C 0.0033 0.0016 'International Tables Vol C Tables 4.2.6.8 and 6.1.1.4'
H H 0.0000 0.0000 'International Tables Vol C Tables 4.2.6.8 and 6.1.1.4'
Cl Cl 0.1484 0.1585 'International Tables Vol C Tables 4.2.6.8 and 6.1.1.4'
Cu Cu 0.3201 1.2651 'International Tables Vol C Tables 4.2.6.8 and 6.1.1.4'
N N 0.0061 0.0033 'International Tables Vol C Tables 4.2.6.8 and 6.1.1.4'
O O 0.0106 0.0060 'International Tables Vol C Tables 4.2.6.8 and 6.1.1.4'

loop_
_geom_angle_atom_site_label_1
_geom_angle_atom_site_label_2
_geom_angle_atom_site_label_3
_geom_angle
_geom_angle_site_symmetry_1
_geom_angle_site_symmetry_3
_geom_angle_publ_flag
Cl2 Cu1 Cl1 104.67(2) . . ?
N3 Cu1 Cl1 92.64(5) . . ?
N3 Cu1 Cl2 100.13(5) . . ?
N3 Cu1 N2 153.65(7) . . ?
N2 Cu1 Cl1 99.38(5) . . ?
N2 Cu1 Cl2 99.36(5) . . ?
N1 Cu1 Cl1 92.53(6) . . ?
N1 Cu1 Cl2 162.79(6) . . ?
N1 Cu1 N3 78.13(7) . . ?
N1 Cu1 N2 78.00(7) . . ?
C6 N3 Cu1 114.27(13) . . ?
C10 N3 Cu1 127.51(14) . . ?
C10 N3 C6 118.00(18) . . ?
C15 N2 Cu1 114.28(14) . . ?
C11 N2 Cu1 127.34(15) . . ?
C11 N2 C15 118.32(19) . . ?
C4 N1 Cu1 121.22(14) . . ?
C5 N1 Cu1 121.36(13) . . ?
C5 N1 C4 117.41(17) . . ?
C4 N5 C3 114.56(17) . . ?
C5 N4 C3 113.91(18) . . ?
C3 N6 C1 120.8(2) . . ?
C3 N6 C2 121.22(19) . . ?
C2 N6 C1 117.96(19) . . ?
N1 C4 C15 112.56(17) . . ?
N5 C4 N1 124.25(19) . . ?
N5 C4 C15 123.19(18) . . ?
N1 C5 C6 112.70(17) . . ?
N4 C5 N1 124.65(18) . . ?
N4 C5 C6 122.65(18) . . ?
N3 C6 C5 113.32(17) . . ?
N3 C6 C7 123.12(18) . . ?
C7 C6 C5 123.54(18) . . ?
N2 C15 C4 113.45(17) . . ?
N2 C15 C14 122.9(2) . . ?
C14 C15 C4 123.6(2) . . ?
N3 C10 H10 119.0 . . ?
N3 C10 C9 122.1(2) . . ?
C9 C10 H10 119.0 . . ?
N5 C3 N4 124.72(18) . . ?
N6 C3 N5 117.94(18) . . ?
N6 C3 N4 117.3(2) . . ?
C16 O1 H1 109.5 . . ?
C15 C14 H14 121.1 . . ?
C15 C14 C13 117.8(2) . . ?
C13 C14 H14 121.1 . . ?
C6 C7 H7 121.1 . . ?
C6 C7 C8 117.9(2) . . ?
C8 C7 H7 121.1 . . ?
C10 C9 H9 120.3 . . ?
C8 C9 C10 119.5(2) . . ?
C8 C9 H9 120.3 . . ?
C7 C8 H8 120.3 . . ?
C9 C8 C7 119.5(2) . . ?
C9 C8 H8 120.3 . . ?
C13 C12 H12 120.3 . . ?
C13 C12 C11 119.4(2) . . ?
C11 C12 H12 120.3 . . ?
C14 C13 H13 120.2 . . ?
C12 C13 C14 119.6(2) . . ?
C12 C13 H13 120.2 . . ?
N2 C11 C12 122.0(2) . . ?
N2 C11 H11 119.0 . . ?
C12 C11 H11 119.0 . . ?
N6 C1 H1A 109.5 . . ?
N6 C1 H1B 109.5 . . ?
N6 C1 H1C 109.5 . . ?
H1A C1 H1B 109.5 . . ?
H1A C1 H1C 109.5 . . ?
H1B C1 H1C 109.5 . . ?
N6 C2 H2A 109.5 . . ?
N6 C2 H2B 109.5 . . ?
N6 C2 H2C 109.5 . . ?
H2A C2 H2B 109.5 . . ?
H2A C2 H2C 109.5 . . ?
H2B C2 H2C 109.5 . . ?
O1 C16 H16A 109.5 . . ?
O1 C16 H16B 109.5 . . ?
O1 C16 H16C 109.5 . . ?
H16A C16 H16B 109.5 . . ?
H16A C16 H16C 109.5 . . ?
H16B C16 H16C 109.5 . . ?

loop_
_geom_bond_atom_site_label_1
_geom_bond_atom_site_label_2
_geom_bond_distance
_geom_bond_site_symmetry_2
_geom_bond_publ_flag
Cu1 Cl1 2.5355(6) . ?
Cu1 Cl2 2.2090(6) . ?
Cu1 N3 2.0897(17) . ?
Cu1 N2 2.0898(18) . ?
Cu1 N1 1.9264(17) . ?
N3 C6 1.354(3) . ?
N3 C10 1.340(2) . ?
N2 C15 1.354(3) . ?
N2 C11 1.336(3) . ?
N1 C4 1.335(3) . ?
N1 C5 1.330(3) . ?
N5 C4 1.307(3) . ?
N5 C3 1.366(3) . ?
N4 C5 1.312(3) . ?
N4 C3 1.374(3) . ?
N6 C3 1.323(3) . ?
N6 C1 1.470(3) . ?
N6 C2 1.457(3) . ?
C4 C15 1.479(3) . ?
C5 C6 1.485(3) . ?
C6 C7 1.375(3) . ?
C15 C14 1.381(3) . ?
C10 H10 0.9300 . ?
C10 C9 1.383(3) . ?
O1 H1 0.8200 . ?
O1 C16 1.386(4) . ?
C14 H14 0.9300 . ?
C14 C13 1.390(3) . ?
C7 H7 0.9300 . ?
C7 C8 1.394(3) . ?
C9 H9 0.9300 . ?
C9 C8 1.369(3) . ?
C8 H8 0.9300 . ?
C12 H12 0.9300 . ?
C12 C13 1.369(4) . ?
C12 C11 1.387(3) . ?
C13 H13 0.9300 . ?
C11 H11 0.9300 . ?
C1 H1A 0.9600 . ?
C1 H1B 0.9600 . ?
C1 H1C 0.9600 . ?
C2 H2A 0.9600 . ?
C2 H2B 0.9600 . ?
C2 H2C 0.9600 . ?
C16 H16A 0.9600 . ?
C16 H16B 0.9600 . ?
C16 H16C 0.9600 . ?

loop_
_geom_torsion_atom_site_label_1
_geom_torsion_atom_site_label_2
_geom_torsion_atom_site_label_3
_geom_torsion_atom_site_label_4
_geom_torsion
_geom_torsion_site_symmetry_1
_geom_torsion_site_symmetry_2
_geom_torsion_site_symmetry_3
_geom_torsion_site_symmetry_4
_geom_torsion_publ_flag
Cu1 N3 C6 C5 -3.3(2) . . . . ?
Cu1 N3 C6 C7 175.61(17) . . . . ?
Cu1 N3 C10 C9 -175.23(16) . . . . ?
Cu1 N2 C15 C4 3.8(2) . . . . ?
Cu1 N2 C15 C14 -177.87(17) . . . . ?
Cu1 N2 C11 C12 176.84(16) . . . . ?
Cu1 N1 C4 N5 173.76(16) . . . . ?
Cu1 N1 C4 C15 -6.5(2) . . . . ?
Cu1 N1 C5 N4 -175.50(16) . . . . ?
Cu1 N1 C5 C6 3.6(2) . . . . ?
N3 C6 C7 C8 0.1(3) . . . . ?
N3 C10 C9 C8 0.6(4) . . . . ?
N2 C15 C14 C13 1.0(3) . . . . ?
N1 C4 C15 N2 1.3(3) . . . . ?
N1 C4 C15 C14 -177.1(2) . . . . ?
N1 C5 C6 N3 0.1(3) . . . . ?
N1 C5 C6 C7 -178.8(2) . . . . ?
N5 C4 C15 N2 -179.00(19) . . . . ?
N5 C4 C15 C14 2.7(3) . . . . ?
N4 C5 C6 N3 179.26(18) . . . . ?
N4 C5 C6 C7 0.4(3) . . . . ?
C4 N1 C5 N4 4.8(3) . . . . ?
C4 N1 C5 C6 -176.06(18) . . . . ?
C4 N5 C3 N4 4.8(3) . . . . ?
C4 N5 C3 N6 -175.7(2) . . . . ?
C4 C15 C14 C13 179.2(2) . . . . ?
C5 N1 C4 N5 -6.5(3) . . . . ?
C5 N1 C4 C15 173.21(17) . . . . ?
C5 N4 C3 N5 -6.3(3) . . . . ?
C5 N4 C3 N6 174.21(19) . . . . ?
C5 C6 C7 C8 178.9(2) . . . . ?
C6 N3 C10 C9 -0.9(3) . . . . ?
C6 C7 C8 C9 -0.4(4) . . . . ?
C15 N2 C11 C12 -0.1(3) . . . . ?
C15 C14 C13 C12 -0.8(4) . . . . ?
C10 N3 C6 C5 -178.34(18) . . . . ?
C10 N3 C6 C7 0.6(3) . . . . ?
C10 C9 C8 C7 0.0(4) . . . . ?
C3 N5 C4 N1 2.0(3) . . . . ?
C3 N5 C4 C15 -177.77(19) . . . . ?
C3 N4 C5 N1 1.2(3) . . . . ?
C3 N4 C5 C6 -177.88(18) . . . . ?
C13 C12 C11 N2 0.2(4) . . . . ?
C11 N2 C15 C4 -178.91(18) . . . . ?
C11 N2 C15 C14 -0.6(3) . . . . ?
C11 C12 C13 C14 0.3(4) . . . . ?
C1 N6 C3 N5 3.2(3) . . . . ?
C1 N6 C3 N4 -177.2(2) . . . . ?
C2 N6 C3 N5 -177.3(2) . . . . ?
C2 N6 C3 N4 2.3(3) . . . . ?
